data_2002541
loop_
_publ_author_name
'Sonne, P'
'Mueller-Buschbaum, Hk'

_publ_section_title 'Zur Kristallstruktur von Ba3 Sn Fe10 O20'
_journal_name_full 'Journal of Alloys Compd.'
_journal_page_first 191
_journal_page_last 193
_journal_paper_doi 10.1016/0925-8388(92)90705-E
_journal_volume 189
_journal_year 1992
_chemical_formula_structural 'Ba3 Sn Fe10 O20'
_chemical_formula_sum 'Ba3 Fe10 O20 Sn'
_chemical_name_systematic 'Tribarium tin decairon(III) oxide'
_space_group_IT_number 12
_symmetry_cell_setting monoclinic
_symmetry_Int_Tables_number 12
_symmetry_space_group_name_Hall '-C 2y'
_symmetry_space_group_name_H-M 'C 1 2/m 1'
_cell_angle_alpha 90
_cell_angle_beta 107.82(2)
_cell_angle_gamma 90
_cell_formula_units_Z 2
_cell_length_a 16.12099(400)
_cell_length_b 11.879(3)
_cell_length_c 5.222(1)
_cell_volume 952.0
_refine_ls_R_factor_all 0.05
_cod_database_code 2002541

loop_
_symmetry_equiv_pos_as_xyz
x,y,z
x,-y,z
-x,-y,-z
-x,y,-z
1/2+x,1/2+y,z
1/2+x,1/2-y,z
1/2-x,1/2-y,-z
1/2-x,1/2+y,-z

loop_
_atom_site_label
_atom_site_type_symbol
_atom_site_symmetry_multiplicity
_atom_site_Wyckoff_symbol
_atom_site_fract_x
_atom_site_fract_y
_atom_site_fract_z
_atom_site_occupancy
_atom_site_attached_hydrogens
_atom_site_calc_flag
Ba1 Ba2+ 2 d 0. 0.5 0.5 1. 0 d
Ba2 Ba2+ 4 i 0.2195(1) 0. 0.2398(2) 1. 0 d
Sn1 Sn4+ 4 g 0. 0.1352(1) 0. 0.25 0 d
Fe1 Fe3+ 4 g 0. 0.1352(1) 0. 0.75 0 d
Sn2 Sn4+ 2 c 0. 0. 0.5 0.5 0 d
Fe2 Fe3+ 2 c 0. 0. 0.5 0.5 0 d
Fe3 Fe3+ 8 j 0.3551(1) 0.1370(1) -0.1582(3) 1. 0 d
Fe4 Fe3+ 8 j 0.3617(1) 0.2843(1) 0.3368(3) 1. 0 d
O1 O2- 8 j 0.0738(4) 0.1196(6) 0.387(1) 1. 0 d
O2 O2- 8 j 0.4172(4) 0.2537(6) 0.072(1) 1. 0 d
O3 O2- 8 j 0.2396(5) 0.1398(7) -0.181(1) 1. 0 d
O4 O2- 4 i 0.4003(7) 0. 0.017(2) 1. 0 d
O5 O2- 8 j 0.3588(4) 0.1434 0.492(1) 1. 0 d
O6 O2- 4 i 0.0658(6) 0. -0.108(2) 1. 0 d

loop_
_atom_type_symbol
_atom_type_oxidation_number
Ba2+ 2.000
Sn4+ 4.000
Fe3+ 3.000
O2- -2.000
